data_4513404
loop_
_publ_author_name
'George, Fanny'
'Norberg, Bernadette'
'Wouters, Johan'
'Leyssens, Tom'

_publ_section_title
;
 Structural Investigation of Substituent Effect on Hydrogen Bonding in
 (S)-Phenylglycine Amide Benzaldimines
;
_journal_issue 8
_journal_name_full 'Crystal Growth &amp; Design'
_journal_page_first 4005
_journal_paper_doi 10.1021/acs.cgd.5b00621
_journal_volume 15
_journal_year 2015
_chemical_absolute_configuration rm
_chemical_formula_moiety 'C16 H16 N2 O2'
_chemical_formula_sum 'C16 H16 N2 O2'
_chemical_formula_weight 268.31
_chemical_name_systematic
;
 ?
;
_space_group_IT_number 19
_symmetry_cell_setting orthorhombic
_symmetry_space_group_name_Hall 'P 2ac 2ab'
_symmetry_space_group_name_H-M 'P 21 21 21'
_atom_sites_solution_hydrogens geom
_atom_sites_solution_primary direct
_atom_sites_solution_secondary difmap
_audit_creation_method SHELXL-97
_cell_angle_alpha 90.00
_cell_angle_beta 90.00
_cell_angle_gamma 90.00
_cell_formula_units_Z 4
_cell_length_a 5.1883(6)
_cell_length_b 9.8853(10)
_cell_length_c 27.403(3)
_cell_measurement_reflns_used 1092
_cell_measurement_temperature 293(2)
_cell_measurement_theta_max 24.4890
_cell_measurement_theta_min 3.5970
_cell_volume 1405.4(3)
_computing_cell_refinement
;
CrysAlisPro, Agilent Technologies,
Version 1.171.37.31 (release 14-01-2014 CrysAlis171 .NET)
(compiled Jan 14 2014,18:38:05)
;
_computing_data_collection
;
CrysAlisPro, Agilent Technologies,
Version 1.171.37.31 (release 14-01-2014 CrysAlis171 .NET)
(compiled Jan 14 2014,18:38:05)
;
_computing_data_reduction
;
CrysAlisPro, Agilent Technologies,
Version 1.171.37.31 (release 14-01-2014 CrysAlis171 .NET)
(compiled Jan 14 2014,18:38:05)
;
_computing_structure_refinement 'SHELXL-97 (Sheldrick, 1997)'
_computing_structure_solution Sir2011
_diffrn_ambient_temperature 293(2)
_diffrn_detector 'CCD plate'
_diffrn_detector_area_resol_mean 5.1856
_diffrn_detector_type Ruby
_diffrn_measured_fraction_theta_full 0.996
_diffrn_measured_fraction_theta_max 0.996
_diffrn_measurement_device 'four-circle diffractometer'
_diffrn_measurement_device_type 'Xcalibur, Ruby, Gemini ultra'
_diffrn_measurement_method '\w scans'
_diffrn_radiation_monochromator graphite
_diffrn_radiation_probe x-ray
_diffrn_radiation_type 'Mo K\a'
_diffrn_radiation_wavelength 0.71073
_diffrn_reflns_av_R_equivalents 0.0332
_diffrn_reflns_av_sigmaI/netI 0.0482
_diffrn_reflns_limit_h_max 4
_diffrn_reflns_limit_h_min -6
_diffrn_reflns_limit_k_max 11
_diffrn_reflns_limit_k_min -9
_diffrn_reflns_limit_l_max 32
_diffrn_reflns_limit_l_min -28
_diffrn_reflns_number 4522
_diffrn_reflns_theta_full 25.00
_diffrn_reflns_theta_max 25.03
_diffrn_reflns_theta_min 3.62
_diffrn_source 'Enhance (Mo) X-ray Source'
_exptl_absorpt_coefficient_mu 0.085
_exptl_absorpt_correction_T_max 0.9932
_exptl_absorpt_correction_T_min 0.9734
_exptl_absorpt_correction_type multi-scan
_exptl_absorpt_process_details
;
CrysAlisPro, Agilent Technologies,
Version 1.171.37.31 (release 14-01-2014 CrysAlis171 .NET)
(compiled Jan 14 2014,18:38:05)
Empirical absorption correction using spherical harmonics,
 implemented in SCALE3 ABSPACK scaling algorithm.
;
_exptl_crystal_colour colorless
_exptl_crystal_density_diffrn 1.268
_exptl_crystal_density_method 'not measured'
_exptl_crystal_description prism
_exptl_crystal_F_000 568
_exptl_crystal_size_max 0.32
_exptl_crystal_size_mid 0.15
_exptl_crystal_size_min 0.08
_refine_diff_density_max 0.118
_refine_diff_density_min -0.158
_refine_diff_density_rms 0.030
_refine_ls_abs_structure_details 'Flack H D (1983), Acta Cryst. A39, 876-881'
_refine_ls_extinction_method none
_refine_ls_goodness_of_fit_ref 0.898
_refine_ls_hydrogen_treatment mixed
_refine_ls_matrix_type full
_refine_ls_number_parameters 190
_refine_ls_number_reflns 2271
_refine_ls_number_restraints 0
_refine_ls_restrained_S_all 0.898
_refine_ls_R_factor_all 0.0624
_refine_ls_R_factor_gt 0.0451
_refine_ls_shift/su_max 0.000
_refine_ls_shift/su_mean 0.000
_refine_ls_structure_factor_coef Fsqd
_refine_ls_weighting_details 'calc w=1/[\s^2^(Fo^2^)+(0.0630P)^2^+0.1348P] where P=(Fo^2^+2Fc^2^)/3'
_refine_ls_weighting_scheme calc
_refine_ls_wR_factor_gt 0.1012
_refine_ls_wR_factor_ref 0.1121
_reflns_number_gt 1840
_reflns_number_total 2271
_reflns_threshold_expression >2sigma(I)
_cod_data_source_file cg5b00621_si_001.cif
_cod_data_source_block o-OMe_FI
_cod_depositor_comments 'Adding full bibliography for 4513392--4513414.cif.'
_cod_original_cell_volume 1405.5(3)
_cod_database_code 4513404

loop_
_symmetry_equiv_pos_as_xyz
'x, y, z'
'-x+1/2, -y, z+1/2'
'x+1/2, -y+1/2, -z'
'-x, y+1/2, -z+1/2'

loop_
_atom_site_label
_atom_site_type_symbol
_atom_site_fract_x
_atom_site_fract_y
_atom_site_fract_z
_atom_site_U_iso_or_equiv
_atom_site_adp_type
_atom_site_occupancy
_atom_site_symmetry_multiplicity
_atom_site_calc_flag
_atom_site_refinement_flags
C1 C 0.3833(5) 0.2294(2) 0.88767(9) 0.0380(6) Uani 1 1 d .
C6 C 0.5662(5) 0.2339(3) 0.85056(10) 0.0455(7) Uani 1 1 d .
H6 H 0.5805 0.1620 0.8289 0.055 Uiso 1 1 calc R
C5 C 0.7268(6) 0.3447(3) 0.84577(11) 0.0611(8) Uani 1 1 d .
H5 H 0.8472 0.3479 0.8207 0.073 Uiso 1 1 calc R
C4 C 0.7079(6) 0.4499(3) 0.87819(11) 0.0674(9) Uani 1 1 d .
H4 H 0.8162 0.5243 0.8749 0.081 Uiso 1 1 calc R
C3 C 0.5311(6) 0.4469(3) 0.91554(11) 0.0612(8) Uani 1 1 d .
H3 H 0.5215 0.5183 0.9376 0.073 Uiso 1 1 calc R
C2 C 0.3676(6) 0.3371(3) 0.92021(10) 0.0465(7) Uani 1 1 d .
C7 C 0.1947(5) 0.1192(2) 0.89086(7) 0.0363(6) Uani 1 1 d .
H7 H 0.0331 0.1390 0.9037 0.044 Uiso 1 1 calc R
C8 C 0.0175(4) -0.0935(2) 0.88268(8) 0.0328(5) Uani 1 1 d .
H8 H -0.1402 -0.0389 0.8828 0.039 Uiso 1 1 calc R
C9 C 0.0296(5) -0.1698(2) 0.93114(8) 0.0324(5) Uani 1 1 d .
C10 C 0.0011(5) -0.1896(2) 0.84013(8) 0.0353(6) Uani 1 1 d .
C11 C 0.1807(6) -0.2905(3) 0.83282(10) 0.0541(7) Uani 1 1 d .
H11 H 0.3161 -0.3009 0.8547 0.065 Uiso 1 1 calc R
C12 C 0.1610(7) -0.3767(4) 0.79300(11) 0.0725(10) Uani 1 1 d .
H12 H 0.2837 -0.4440 0.7884 0.087 Uiso 1 1 calc R
C13 C -0.0362(8) -0.3633(4) 0.76077(11) 0.0754(11) Uani 1 1 d .
H13 H -0.0505 -0.4223 0.7345 0.091 Uiso 1 1 calc R
C14 C -0.2135(8) -0.2625(4) 0.76724(10) 0.0805(11) Uani 1 1 d .
H14 H -0.3461 -0.2516 0.7447 0.097 Uiso 1 1 calc R
C15 C -0.1971(6) -0.1770(3) 0.80691(9) 0.0555(8) Uani 1 1 d .
H15 H -0.3210 -0.1101 0.8113 0.067 Uiso 1 1 calc R
C16 C 0.1534(9) 0.4299(4) 0.99004(12) 0.0940(13) Uani 1 1 d .
H16A H 0.1008 0.5099 0.9729 0.141 Uiso 1 1 calc R
H16B H 0.3128 0.4470 1.0067 0.141 Uiso 1 1 calc R
H16C H 0.0233 0.4054 1.0133 0.141 Uiso 1 1 calc R
N1 N 0.2375(4) -0.0004(2) 0.87731(6) 0.0372(5) Uani 1 1 d .
N2 N 0.2574(5) -0.1855(2) 0.95174(8) 0.0440(6) Uani 1 1 d .
O2 O 0.1882(5) 0.32183(19) 0.95612(7) 0.0648(6) Uani 1 1 d .
O1 O -0.1712(3) -0.2132(2) 0.94929(6) 0.0479(5) Uani 1 1 d .
H2A H 0.268(5) -0.219(2) 0.9839(9) 0.046(7) Uiso 1 1 d .
H2B H 0.386(5) -0.155(3) 0.9385(9) 0.038(8) Uiso 1 1 d .

loop_
_atom_site_aniso_label
_atom_site_aniso_U_11
_atom_site_aniso_U_22
_atom_site_aniso_U_33
_atom_site_aniso_U_23
_atom_site_aniso_U_13
_atom_site_aniso_U_12
C1 0.0414(14) 0.0296(13) 0.0429(13) 0.0064(11) -0.0070(11) -0.0022(11)
C6 0.0484(16) 0.0345(14) 0.0535(15) 0.0058(13) -0.0057(14) 0.0012(13)
C5 0.0544(18) 0.0534(18) 0.0755(18) 0.0143(16) 0.0056(17) -0.0097(16)
C4 0.067(2) 0.0420(16) 0.094(2) 0.0067(17) -0.002(2) -0.0219(16)
C3 0.073(2) 0.0377(15) 0.0731(19) -0.0055(15) -0.0078(19) -0.0112(16)
C2 0.0553(17) 0.0325(14) 0.0517(15) 0.0004(13) -0.0036(14) -0.0032(13)
C7 0.0387(14) 0.0332(13) 0.0371(12) -0.0001(11) -0.0033(11) 0.0002(12)
C8 0.0278(12) 0.0330(13) 0.0375(12) 0.0014(10) -0.0003(11) -0.0008(11)
C9 0.0347(14) 0.0312(13) 0.0313(11) -0.0025(10) -0.0005(12) -0.0011(11)
C10 0.0390(14) 0.0356(13) 0.0312(11) 0.0016(10) 0.0058(11) -0.0098(13)
C11 0.0559(17) 0.0533(17) 0.0529(15) -0.0091(13) 0.0072(14) -0.0016(15)
C12 0.078(2) 0.067(2) 0.072(2) -0.0285(18) 0.027(2) -0.0097(19)
C13 0.093(3) 0.084(3) 0.0487(18) -0.0269(18) 0.014(2) -0.037(2)
C14 0.089(3) 0.105(3) 0.0479(17) -0.0122(19) -0.0206(18) -0.021(3)
C15 0.0580(18) 0.0657(19) 0.0427(13) -0.0010(13) -0.0137(14) -0.0042(16)
C16 0.136(4) 0.063(2) 0.082(2) -0.0304(19) 0.029(3) -0.010(2)
N1 0.0377(11) 0.0335(11) 0.0402(10) 0.0033(9) 0.0005(10) -0.0049(10)
N2 0.0327(13) 0.0596(15) 0.0398(12) 0.0143(11) -0.0033(11) -0.0071(12)
O2 0.0840(15) 0.0467(12) 0.0636(11) -0.0145(10) 0.0164(12) -0.0103(11)
O1 0.0323(10) 0.0682(13) 0.0431(9) 0.0110(9) 0.0049(8) -0.0084(9)

loop_
_atom_type_symbol
_atom_type_description
_atom_type_scat_dispersion_real
_atom_type_scat_dispersion_imag
_atom_type_scat_source
C C 0.0033 0.0016 'International Tables Vol C Tables 4.2.6.8 and 6.1.1.4'
H H 0.0000 0.0000 'International Tables Vol C Tables 4.2.6.8 and 6.1.1.4'
N N 0.0061 0.0033 'International Tables Vol C Tables 4.2.6.8 and 6.1.1.4'
O O 0.0106 0.0060 'International Tables Vol C Tables 4.2.6.8 and 6.1.1.4'

loop_
_geom_angle_atom_site_label_1
_geom_angle_atom_site_label_2
_geom_angle_atom_site_label_3
_geom_angle
C2 C1 C6 118.9(2)
C2 C1 C7 119.4(2)
C6 C1 C7 121.5(2)
C5 C6 C1 120.4(3)
C5 C6 H6 119.8
C1 C6 H6 119.8
C4 C5 C6 119.7(3)
C4 C5 H5 120.1
C6 C5 H5 120.1
C5 C4 C3 120.9(3)
C5 C4 H4 119.5
C3 C4 H4 119.5
C4 C3 C2 119.7(3)
C4 C3 H3 120.2
C2 C3 H3 120.2
O2 C2 C3 124.9(2)
O2 C2 C1 114.7(2)
C3 C2 C1 120.4(3)
N1 C7 C1 124.2(2)
N1 C7 H7 117.9
C1 C7 H7 117.9
N1 C8 C10 111.12(18)
N1 C8 C9 111.28(19)
C10 C8 C9 111.31(18)
N1 C8 H8 107.6
C10 C8 H8 107.6
C9 C8 H8 107.6
O1 C9 N2 123.0(2)
O1 C9 C8 119.2(2)
N2 C9 C8 117.8(2)
C15 C10 C11 118.2(2)
C15 C10 C8 119.7(2)
C11 C10 C8 122.0(2)
C10 C11 C12 120.5(3)
C10 C11 H11 119.7
C12 C11 H11 119.7
C13 C12 C11 120.5(3)
C13 C12 H12 119.8
C11 C12 H12 119.8
C12 C13 C14 119.6(3)
C12 C13 H13 120.2
C14 C13 H13 120.2
C13 C14 C15 120.5(3)
C13 C14 H14 119.8
C15 C14 H14 119.8
C10 C15 C14 120.7(3)
C10 C15 H15 119.6
C14 C15 H15 119.6
O2 C16 H16A 109.5
O2 C16 H16B 109.5
H16A C16 H16B 109.5
O2 C16 H16C 109.5
H16A C16 H16C 109.5
H16B C16 H16C 109.5
C7 N1 C8 114.9(2)
C9 N2 H2A 119.6(17)
C9 N2 H2B 119.9(18)
H2A N2 H2B 120(2)
C2 O2 C16 118.3(2)

loop_
_geom_bond_atom_site_label_1
_geom_bond_atom_site_label_2
_geom_bond_distance
C1 C2 1.391(3)
C1 C6 1.392(3)
C1 C7 1.467(3)
C6 C5 1.382(4)
C6 H6 0.9300
C5 C4 1.371(4)
C5 H5 0.9300
C4 C3 1.374(4)
C4 H4 0.9300
C3 C2 1.384(4)
C3 H3 0.9300
C2 O2 1.363(3)
C7 N1 1.260(3)
C7 H7 0.9300
C8 N1 1.474(3)
C8 C10 1.506(3)
C8 C9 1.528(3)
C8 H8 0.9800
C9 O1 1.231(3)
C9 N2 1.319(3)
C10 C15 1.379(3)
C10 C11 1.379(4)
C11 C12 1.388(4)
C11 H11 0.9300
C12 C13 1.358(5)
C12 H12 0.9300
C13 C14 1.368(5)
C13 H13 0.9300
C14 C15 1.380(4)
C14 H14 0.9300
C15 H15 0.9300
C16 O2 1.427(3)
C16 H16A 0.9600
C16 H16B 0.9600
C16 H16C 0.9600
N2 H2A 0.94(2)
N2 H2B 0.81(3)

loop_
_geom_torsion_atom_site_label_1
_geom_torsion_atom_site_label_2
_geom_torsion_atom_site_label_3
_geom_torsion_atom_site_label_4
_geom_torsion
C2 C1 C6 C5 -1.0(3)
C7 C1 C6 C5 174.2(2)
C1 C6 C5 C4 0.9(4)
C6 C5 C4 C3 0.0(5)
C5 C4 C3 C2 -0.8(5)
C4 C3 C2 O2 178.8(3)
C4 C3 C2 C1 0.7(4)
C6 C1 C2 O2 -178.1(2)
C7 C1 C2 O2 6.6(3)
C6 C1 C2 C3 0.2(4)
C7 C1 C2 C3 -175.1(2)
C2 C1 C7 N1 -153.0(2)
C6 C1 C7 N1 31.8(3)
N1 C8 C9 O1 154.8(2)
C10 C8 C9 O1 -80.7(3)
N1 C8 C9 N2 -24.9(3)
C10 C8 C9 N2 99.6(3)
N1 C8 C10 C15 -110.0(2)
C9 C8 C10 C15 125.4(2)
N1 C8 C10 C11 69.5(3)
C9 C8 C10 C11 -55.2(3)
C15 C10 C11 C12 -0.1(4)
C8 C10 C11 C12 -179.5(3)
C10 C11 C12 C13 -0.3(5)
C11 C12 C13 C14 1.2(5)
C12 C13 C14 C15 -1.7(5)
C11 C10 C15 C14 -0.5(4)
C8 C10 C15 C14 179.0(3)
C13 C14 C15 C10 1.4(5)
C1 C7 N1 C8 -178.39(19)
C10 C8 N1 C7 141.1(2)
C9 C8 N1 C7 -94.2(2)
C3 C2 O2 C16 3.9(4)
C1 C2 O2 C16 -177.8(3)
